data_4129533
loop_
_publ_author_name
'Tsay, Charlene'
'Livesay, Brooke N.'
'Ruelas, Samantha'
'Yang, Jenny Y.'

_publ_section_title
;
 Solvation effects on transition metal hydricity.
;
_journal_issue 44
_journal_name_full 'Journal of the American Chemical Society'
_journal_page_first 14114
_journal_page_last 14121
_journal_paper_doi 10.1021/jacs.5b07777
_journal_volume 137
_journal_year 2015
_chemical_formula_moiety 'C14 H35 N Ni O8 P4, 2(B F4)'
_chemical_formula_sum 'C14 H35 B2 F8 N Ni O8 P4'
_chemical_formula_weight 701.64
_chemical_melting_point ?
_chemical_name_common '[(DHMPE)2Ni-NCMe][BF4]2'
_space_group_crystal_system monoclinic
_space_group_IT_number 14
_space_group_name_Hall '-P 2ybc'
_space_group_name_H-M_alt 'P 1 21/c 1'
_atom_sites_solution_hydrogens mixed
_atom_sites_solution_primary direct
_atom_sites_solution_secondary difmap
_audit_creation_method SHELXL-2014/7
_cell_angle_alpha 90
_cell_angle_beta 109.4417(7)
_cell_angle_gamma 90
_cell_formula_units_Z 4
_cell_length_a 18.1364(10)
_cell_length_b 8.9717(5)
_cell_length_c 17.6822(10)
_cell_measurement_reflns_used 9867
_cell_measurement_temperature 133(2)
_cell_measurement_theta_max 28.49
_cell_measurement_theta_min 2.33
_cell_volume 2713.1(3)
_computing_cell_refinement 'Bruker SAINT 8.34a, 2013'
_computing_data_collection 'Bruker APEX2 2014.11-0, 2014'
_computing_data_reduction 'Bruker SAINT 8.34a, 2013'
_computing_molecular_graphics 'Bruker SHELXTL'
_computing_publication_material 'Bruker SHELXTL'
_computing_structure_refinement 'SHELXL-2014/7 (Sheldrick, 2014)'
_computing_structure_solution 'Bruker SHELXTL 2014/4'
_diffrn_ambient_temperature 133(2)
_diffrn_measured_fraction_theta_full 1.000
_diffrn_measured_fraction_theta_max 0.937
_diffrn_measurement_device_type 'Bruker SMART APEX II CCD'
_diffrn_measurement_method '\f and \w scans'
_diffrn_radiation_type MoK\a
_diffrn_radiation_wavelength 0.71073
_diffrn_reflns_av_R_equivalents 0.0282
_diffrn_reflns_av_unetI/netI 0.0239
_diffrn_reflns_Laue_measured_fraction_full 1.000
_diffrn_reflns_Laue_measured_fraction_max 0.937
_diffrn_reflns_limit_h_max 23
_diffrn_reflns_limit_h_min -24
_diffrn_reflns_limit_k_max 11
_diffrn_reflns_limit_k_min -12
_diffrn_reflns_limit_l_max 23
_diffrn_reflns_limit_l_min -23
_diffrn_reflns_number 31683
_diffrn_reflns_point_group_measured_fraction_full 1.000
_diffrn_reflns_point_group_measured_fraction_max 0.937
_diffrn_reflns_theta_full 25.000
_diffrn_reflns_theta_max 28.844
_diffrn_reflns_theta_min 1.191
_diffrn_source 'fine-focus sealed tube'
_exptl_absorpt_coefficient_mu 1.046
_exptl_absorpt_correction_T_max 0.92218
_exptl_absorpt_correction_T_min 0.78387
_exptl_absorpt_correction_type numerical
_exptl_absorpt_process_details 'Bruker SADABS 2014/5'
_exptl_crystal_colour yellow
_exptl_crystal_density_diffrn 1.718
_exptl_crystal_density_meas ?
_exptl_crystal_density_method not_measured
_exptl_crystal_description prism
_exptl_crystal_F_000 1440
_exptl_crystal_size_max 0.329
_exptl_crystal_size_mid 0.237
_exptl_crystal_size_min 0.138
_refine_diff_density_max 0.723
_refine_diff_density_min -0.288
_refine_diff_density_rms 0.065
_refine_ls_extinction_method none
_refine_ls_goodness_of_fit_ref 1.053
_refine_ls_hydrogen_treatment mixed
_refine_ls_matrix_type full
_refine_ls_number_parameters 404
_refine_ls_number_reflns 6656
_refine_ls_number_restraints 0
_refine_ls_restrained_S_all 1.053
_refine_ls_R_factor_all 0.0332
_refine_ls_R_factor_gt 0.0265
_refine_ls_shift/su_max 0.001
_refine_ls_shift/su_mean 0.000
_refine_ls_structure_factor_coef Fsqd
_refine_ls_weighting_details 'w=1/[\s^2^(Fo^2^)+(0.0340P)^2^+1.1200P] where P=(Fo^2^+2Fc^2^)/3'
_refine_ls_weighting_scheme calc
_refine_ls_wR_factor_gt 0.0638
_refine_ls_wR_factor_ref 0.0667
_reflns_Friedel_coverage 0.000
_reflns_number_gt 5790
_reflns_number_total 6656
_reflns_threshold_expression 'I > 2\s(I)'
_cod_data_source_file ja5b07777_si_002.cif
_cod_data_source_block jyy41
_cod_depositor_comments
;
The following automatic conversions were performed:

data item '_chemical_melting_point' value 'not measured' was changed
to '?' -- the value is undefined or not given.

data item '_exptl_crystal_density_meas' value 'not_measured' was
changed to '?' -- the value is perceived as not measured.

Automatic conversion script
Id: cif_fix_values 6909 2019-04-08 15:41:33Z antanas 
;
_cod_original_sg_symbol_H-M 'P 21/c'
_cod_database_code 4129533
_shelx_shelxl_version_number 2014/7
_shelx_space_group_comment
; 
The symmetry employed for this shelxl refinement is uniquely defined 
by the following loop, which should always be used as a source of 
symmetry information in preference to the above space-group names. 
They are only intended as comments. 
;
_shelx_estimated_absorpt_t_min 0.725
_shelx_estimated_absorpt_t_max 0.869

loop_
_space_group_symop_operation_xyz
'x, y, z'
'-x, y+1/2, -z+1/2'
'-x, -y, -z'
'x, -y-1/2, z-1/2'

loop_
_atom_site_label
_atom_site_type_symbol
_atom_site_fract_x
_atom_site_fract_y
_atom_site_fract_z
_atom_site_U_iso_or_equiv
_atom_site_adp_type
_atom_site_occupancy
_atom_site_site_symmetry_order
_atom_site_calc_flag
_atom_site_refinement_flags_posn
_atom_site_refinement_flags_adp
_atom_site_refinement_flags_occupancy
_atom_site_disorder_assembly
_atom_site_disorder_group
Ni1 Ni 0.26486(2) 0.27318(2) 0.06663(2) 0.00827(6) Uani 1 1 d . . . . .
P11 P 0.35049(2) 0.35068(4) 0.01105(2) 0.00995(8) Uani 1 1 d . . . . .
C111 C 0.42710(9) 0.47630(18) 0.07431(10) 0.0155(3) Uani 1 1 d . . . . .
H11C H 0.4736 0.4169 0.1044 0.019 Uiso 1 1 calc R U . . .
H11D H 0.4429 0.5473 0.0397 0.019 Uiso 1 1 calc R U . . .
O111 O 0.40008(7) 0.55683(13) 0.12923(7) 0.0171(2) Uani 1 1 d . . . . .
H111 H 0.3998(12) 0.505(2) 0.1621(13) 0.023(6) Uiso 1 1 d . . . . .
C112 C 0.40191(10) 0.21203(17) -0.02907(10) 0.0156(3) Uani 1 1 d . . . . .
H11E H 0.4467 0.1708 0.0149 0.019 Uiso 1 1 calc R U . . .
H11F H 0.3661 0.1290 -0.0539 0.019 Uiso 1 1 calc R U . . .
O112 O 0.42918(8) 0.28054(14) -0.08740(8) 0.0252(3) Uani 1 1 d . . . . .
H112 H 0.4343(16) 0.217(3) -0.1163(17) 0.050(8) Uiso 1 1 d . . . . .
C11 C 0.29847(9) 0.46602(17) -0.07498(9) 0.0138(3) Uani 1 1 d . . . . .
H11A H 0.3358 0.5176 -0.0961 0.017 Uiso 1 1 calc R U . . .
H11B H 0.2628 0.4044 -0.1183 0.017 Uiso 1 1 calc R U . . .
C12 C 0.25221(9) 0.57881(17) -0.04407(9) 0.0137(3) Uani 1 1 d . . . . .
H12A H 0.2151 0.6334 -0.0896 0.016 Uiso 1 1 calc R U . . .
H12B H 0.2882 0.6519 -0.0084 0.016 Uiso 1 1 calc R U . . .
P12 P 0.19880(2) 0.47712(4) 0.01131(2) 0.01031(8) Uani 1 1 d . . . . .
C121 C 0.17088(10) 0.62810(17) 0.06772(10) 0.0154(3) Uani 1 1 d . . . . .
H12C H 0.1320 0.6938 0.0297 0.019 Uiso 1 1 calc R U . . .
H12D H 0.1462 0.5842 0.1048 0.019 Uiso 1 1 calc R U . . .
O121 O 0.23668(8) 0.71393(14) 0.11221(8) 0.0227(3) Uani 1 1 d . . . . .
H121 H 0.2615(15) 0.667(3) 0.1603(16) 0.048(7) Uiso 1 1 d . . . . .
C122 C 0.10753(9) 0.43052(18) -0.07007(9) 0.0152(3) Uani 1 1 d . . . . .
H12E H 0.1192 0.3637 -0.1091 0.018 Uiso 1 1 calc R U . . .
H12F H 0.0715 0.3777 -0.0477 0.018 Uiso 1 1 calc R U . . .
O122 O 0.07117(7) 0.56346(13) -0.10951(7) 0.0171(2) Uani 1 1 d . . . . .
H122 H 0.0738(13) 0.563(3) -0.1519(14) 0.030(6) Uiso 1 1 d . . . . .
P21 P 0.19278(2) 0.22657(4) 0.14318(2) 0.01072(8) Uani 1 1 d . . . . .
C211 C 0.08591(9) 0.21789(18) 0.09827(10) 0.0175(3) Uani 1 1 d . . . . .
H21C H 0.0709 0.1545 0.0497 0.021 Uiso 1 1 calc R U . . .
H21D H 0.0628 0.1750 0.1369 0.021 Uiso 1 1 calc R U . . .
O211 O 0.05889(8) 0.36538(15) 0.07814(9) 0.0282(3) Uani 1 1 d . . . . .
H211 H 0.0225(16) 0.378(3) 0.0920(16) 0.050(8) Uiso 1 1 d . . . . .
C212 C 0.20773(10) 0.34796(18) 0.23124(10) 0.0171(3) Uani 1 1 d . . . . .
H21E H 0.2643 0.3673 0.2569 0.021 Uiso 1 1 calc R U . . .
H21F H 0.1815 0.4448 0.2134 0.021 Uiso 1 1 calc R U . . .
O212 O 0.17784(8) 0.28307(14) 0.28820(7) 0.0200(3) Uani 1 1 d . . . . .
H212 H 0.1341(14) 0.287(3) 0.2742(14) 0.029(7) Uiso 1 1 d . . . . .
C21 C 0.31011(9) 0.04141(18) 0.22248(9) 0.0147(3) Uani 1 1 d . . . . .
H21A H 0.3290 -0.0618 0.2366 0.018 Uiso 1 1 calc R U . . .
H21B H 0.3280 0.1030 0.2717 0.018 Uiso 1 1 calc R U . . .
C22 C 0.22101(9) 0.04331(17) 0.18759(9) 0.0140(3) Uani 1 1 d . . . . .
H22A H 0.1981 0.0253 0.2303 0.017 Uiso 1 1 calc R U . . .
H22B H 0.2023 -0.0353 0.1463 0.017 Uiso 1 1 calc R U . . .
P22 P 0.34868(2) 0.11616(4) 0.14713(2) 0.00947(8) Uani 1 1 d . . . . .
C221 C 0.36938(9) -0.05241(17) 0.09818(9) 0.0136(3) Uani 1 1 d . . . . .
H22C H 0.3199 -0.1046 0.0694 0.016 Uiso 1 1 calc R U . . .
H22D H 0.3948 -0.0243 0.0586 0.016 Uiso 1 1 calc R U . . .
O221 O 0.41936(7) -0.14838(13) 0.15698(7) 0.0179(2) Uani 1 1 d . . . . .
H221 H 0.4063(15) -0.230(3) 0.1472(15) 0.041(7) Uiso 1 1 d . . . . .
C222 C 0.44540(9) 0.18499(17) 0.20666(10) 0.0149(3) Uani 1 1 d . . . . .
H22E H 0.4719 0.1130 0.2496 0.018 Uiso 1 1 calc R U . . .
H22F H 0.4782 0.1996 0.1723 0.018 Uiso 1 1 calc R U . . .
O222 O 0.43337(7) 0.32392(13) 0.24066(7) 0.0165(2) Uani 1 1 d . . . . .
H222 H 0.4744(14) 0.342(3) 0.2725(14) 0.033(6) Uiso 1 1 d . . . . .
N3 N 0.20634(8) 0.11674(14) -0.02091(8) 0.0133(3) Uani 1 1 d . . . . .
C31 C 0.17435(9) 0.03225(17) -0.06872(9) 0.0134(3) Uani 1 1 d . . . . .
C32 C 0.13452(10) -0.07632(18) -0.13019(10) 0.0186(3) Uani 1 1 d . . . . .
H32A H 0.1707 -0.1124 -0.1568 0.028 Uiso 1 1 calc R U . . .
H32B H 0.0893 -0.0291 -0.1699 0.028 Uiso 1 1 calc R U . . .
H32C H 0.1168 -0.1604 -0.1052 0.028 Uiso 1 1 calc R U . . .
B1 B 0.62637(11) 0.1377(2) 0.15244(12) 0.0175(4) Uani 1 1 d . . . . .
F11 F 0.56589(6) 0.03212(11) 0.12783(6) 0.0218(2) Uani 1 1 d . . . . .
F12 F 0.66017(7) 0.12821(14) 0.23597(7) 0.0375(3) Uani 1 1 d . . . . .
F13 F 0.59495(6) 0.27850(11) 0.13181(7) 0.0291(3) Uani 1 1 d . . . . .
F14 F 0.68172(6) 0.10727(13) 0.11658(7) 0.0325(3) Uani 1 1 d . . . . .
B2A B 0.0398(9) 0.678(3) -0.3064(10) 0.019(3) Uani 0.52(3) 1 d . . P A 1
B2B B 0.0380(10) 0.702(3) -0.3020(10) 0.018(4) Uani 0.48(3) 1 d . . P A 2
F21 F 0.00739(8) 0.63257(14) -0.37996(7) 0.0388(3) Uani 1 1 d . . . . .
F22 F -0.01939(6) 0.72454(13) -0.27162(7) 0.0306(3) Uani 1 1 d . . . . .
F23A F 0.0742(6) 0.5546(13) -0.2616(4) 0.0335(19) Uani 0.52(3) 1 d . . P A 1
F24A F 0.0938(8) 0.7886(16) -0.2995(5) 0.048(2) Uani 0.52(3) 1 d . . P A 1
F23B F 0.0974(5) 0.6147(16) -0.2458(4) 0.0310(19) Uani 0.48(3) 1 d . . P A 2
F24B F 0.0693(5) 0.8361(9) -0.3099(3) 0.0283(12) Uani 0.48(3) 1 d . . P A 2

loop_
_atom_site_aniso_label
_atom_site_aniso_U_11
_atom_site_aniso_U_22
_atom_site_aniso_U_33
_atom_site_aniso_U_23
_atom_site_aniso_U_13
_atom_site_aniso_U_12
Ni1 0.00915(10) 0.00751(10) 0.00859(10) 0.00061(7) 0.00352(7) 0.00055(7)
P11 0.01160(18) 0.00822(18) 0.01120(18) -0.00098(14) 0.00537(15) -0.00073(14)
C111 0.0143(7) 0.0129(7) 0.0204(8) -0.0023(6) 0.0070(6) -0.0026(6)
O111 0.0252(6) 0.0100(5) 0.0157(6) -0.0019(5) 0.0064(5) -0.0018(5)
C112 0.0204(8) 0.0112(7) 0.0201(8) -0.0009(6) 0.0133(7) 0.0000(6)
O112 0.0397(8) 0.0164(6) 0.0333(7) -0.0016(5) 0.0304(7) -0.0007(5)
C11 0.0164(7) 0.0141(7) 0.0121(7) 0.0020(6) 0.0066(6) 0.0000(6)
C12 0.0154(7) 0.0119(7) 0.0144(7) 0.0043(6) 0.0056(6) 0.0016(6)
P12 0.01195(18) 0.00848(18) 0.01073(18) 0.00081(14) 0.00409(15) 0.00133(14)
C121 0.0190(8) 0.0108(7) 0.0178(8) -0.0018(6) 0.0078(6) 0.0018(6)
O121 0.0284(7) 0.0164(6) 0.0222(7) -0.0040(5) 0.0069(6) -0.0025(5)
C122 0.0138(7) 0.0138(7) 0.0157(8) 0.0016(6) 0.0018(6) 0.0016(6)
O122 0.0163(6) 0.0196(6) 0.0147(6) 0.0051(5) 0.0041(5) 0.0067(5)
P21 0.01226(18) 0.00981(18) 0.01151(18) 0.00046(14) 0.00587(15) 0.00026(14)
C211 0.0127(7) 0.0188(8) 0.0229(9) 0.0022(7) 0.0086(7) 0.0011(6)
O211 0.0229(7) 0.0245(7) 0.0446(8) 0.0131(6) 0.0210(6) 0.0106(5)
C212 0.0251(9) 0.0143(8) 0.0148(8) -0.0023(6) 0.0105(7) -0.0017(6)
O212 0.0246(7) 0.0243(7) 0.0150(6) 0.0022(5) 0.0118(5) 0.0030(5)
C21 0.0179(8) 0.0148(7) 0.0120(7) 0.0037(6) 0.0059(6) 0.0014(6)
C22 0.0174(8) 0.0111(7) 0.0163(8) 0.0020(6) 0.0094(6) -0.0005(6)
P22 0.00985(18) 0.00809(17) 0.00969(18) 0.00012(13) 0.00220(14) 0.00014(14)
C221 0.0170(8) 0.0086(7) 0.0137(7) -0.0003(6) 0.0032(6) 0.0021(6)
O221 0.0182(6) 0.0076(5) 0.0222(6) 0.0002(5) -0.0011(5) 0.0017(5)
C222 0.0117(7) 0.0129(7) 0.0174(8) -0.0022(6) 0.0012(6) 0.0008(6)
O222 0.0157(6) 0.0127(5) 0.0178(6) -0.0059(5) 0.0012(5) -0.0010(5)
N3 0.0133(6) 0.0123(6) 0.0135(6) -0.0001(5) 0.0033(5) 0.0004(5)
C31 0.0137(7) 0.0120(7) 0.0140(7) 0.0022(6) 0.0038(6) 0.0026(6)
C32 0.0207(8) 0.0124(7) 0.0182(8) -0.0043(6) 0.0004(7) -0.0016(6)
B1 0.0180(9) 0.0141(9) 0.0208(9) -0.0016(7) 0.0070(7) 0.0021(7)
F11 0.0237(5) 0.0150(5) 0.0302(6) -0.0038(4) 0.0139(4) -0.0025(4)
F12 0.0436(7) 0.0404(7) 0.0213(6) -0.0043(5) 0.0012(5) 0.0012(6)
F13 0.0254(6) 0.0134(5) 0.0488(7) 0.0053(5) 0.0129(5) 0.0014(4)
F14 0.0239(6) 0.0344(6) 0.0471(7) -0.0128(5) 0.0225(5) -0.0052(5)
B2A 0.022(4) 0.016(7) 0.027(5) 0.002(3) 0.020(4) 0.001(3)
B2B 0.021(4) 0.018(8) 0.008(4) -0.001(3) -0.005(4) 0.008(3)
F21 0.0492(8) 0.0360(7) 0.0299(7) -0.0115(5) 0.0117(6) -0.0029(6)
F22 0.0238(6) 0.0366(6) 0.0333(6) 0.0016(5) 0.0119(5) 0.0108(5)
F23A 0.043(3) 0.038(3) 0.0253(18) 0.012(2) 0.0198(19) 0.025(3)
F24A 0.061(4) 0.056(5) 0.038(3) -0.020(3) 0.033(3) -0.038(4)
F23B 0.031(2) 0.040(4) 0.0267(19) 0.013(2) 0.0159(18) 0.021(3)
F24B 0.035(3) 0.027(2) 0.0242(15) 0.0015(15) 0.0123(16) -0.0090(18)

loop_
_atom_type_symbol
_atom_type_description
_atom_type_scat_dispersion_real
_atom_type_scat_dispersion_imag
_atom_type_scat_source
C C 0.0033 0.0016 'International Tables Vol C Tables 4.2.6.8 and 6.1.1.4'
H H 0.0000 0.0000 'International Tables Vol C Tables 4.2.6.8 and 6.1.1.4'
B B 0.0013 0.0007 'International Tables Vol C Tables 4.2.6.8 and 6.1.1.4'
N N 0.0061 0.0033 'International Tables Vol C Tables 4.2.6.8 and 6.1.1.4'
O O 0.0106 0.0060 'International Tables Vol C Tables 4.2.6.8 and 6.1.1.4'
F F 0.0171 0.0103 'International Tables Vol C Tables 4.2.6.8 and 6.1.1.4'
P P 0.1023 0.0942 'International Tables Vol C Tables 4.2.6.8 and 6.1.1.4'
Ni Ni 0.3393 1.1124 'International Tables Vol C Tables 4.2.6.8 and 6.1.1.4'

loop_
_geom_angle_atom_site_label_1
_geom_angle_atom_site_label_2
_geom_angle_atom_site_label_3
_geom_angle
N3 Ni1 P11 98.07(4)
N3 Ni1 P22 96.86(4)
P11 Ni1 P22 93.005(16)
N3 Ni1 P21 93.91(4)
P11 Ni1 P21 167.987(17)
P22 Ni1 P21 84.564(16)
N3 Ni1 P12 99.18(4)
P11 Ni1 P12 84.324(16)
P22 Ni1 P12 163.953(17)
P21 Ni1 P12 94.760(16)
C11 P11 C112 104.55(7)
C11 P11 C111 103.59(7)
C112 P11 C111 105.74(7)
C11 P11 Ni1 107.75(5)
C112 P11 Ni1 118.83(5)
C111 P11 Ni1 114.89(5)
O111 C111 P11 111.26(10)
O112 C112 P11 109.37(10)
C12 C11 P11 105.73(10)
C11 C12 P12 108.20(10)
C12 P12 C122 101.11(7)
C12 P12 C121 102.23(7)
C122 P12 C121 104.54(7)
C12 P12 Ni1 109.92(5)
C122 P12 Ni1 111.62(5)
C121 P12 Ni1 124.65(5)
O121 C121 P12 111.45(11)
O122 C122 P12 109.91(11)
C22 P21 C211 104.66(7)
C22 P21 C212 103.18(7)
C211 P21 C212 103.16(8)
C22 P21 Ni1 107.22(5)
C211 P21 Ni1 119.82(6)
C212 P21 Ni1 117.01(5)
O211 C211 P21 107.25(11)
O212 C212 P21 111.94(11)
C22 C21 P22 108.19(10)
C21 C22 P21 107.00(10)
C21 P22 C222 103.37(7)
C21 P22 C221 103.22(7)
C222 P22 C221 103.98(7)
C21 P22 Ni1 110.83(5)
C222 P22 Ni1 118.59(5)
C221 P22 Ni1 115.14(5)
O221 C221 P22 109.51(10)
O222 C222 P22 106.55(10)
C31 N3 Ni1 179.67(16)
N3 C31 C32 179.11(17)
F14 B1 F13 110.94(15)
F14 B1 F12 110.02(15)
F13 B1 F12 109.30(14)
F14 B1 F11 109.68(14)
F13 B1 F11 108.86(14)
F12 B1 F11 107.98(14)
F21 B2A F24A 112.7(10)
F21 B2A F23A 107.0(18)
F24A B2A F23A 110.8(11)
F21 B2A F22 111.0(11)
F24A B2A F22 110.9(18)
F23A B2A F22 104.0(9)
F22 B2B F24B 108(2)
F22 B2B F23B 108.1(11)
F24B B2B F23B 108.2(12)
F22 B2B F21 110.2(12)
F24B B2B F21 109.0(11)
F23B B2B F21 113(2)

loop_
_geom_bond_atom_site_label_1
_geom_bond_atom_site_label_2
_geom_bond_distance
Ni1 N3 2.0973(13)
Ni1 P11 2.2086(4)
Ni1 P22 2.2094(4)
Ni1 P21 2.2123(4)
Ni1 P12 2.2270(4)
P11 C11 1.8219(15)
P11 C112 1.8331(16)
P11 C111 1.8485(16)
C111 O111 1.4220(19)
C112 O112 1.4234(19)
C11 C12 1.527(2)
C12 P12 1.8334(15)
P12 C122 1.8439(16)
P12 C121 1.8499(16)
C121 O121 1.418(2)
C122 O122 1.4275(19)
P21 C22 1.8205(16)
P21 C211 1.8355(17)
P21 C212 1.8447(16)
C211 O211 1.415(2)
C212 O212 1.4179(19)
C21 C22 1.526(2)
C21 P22 1.8261(16)
P22 C222 1.8268(16)
P22 C221 1.8421(15)
C221 O221 1.4202(18)
C222 O222 1.4317(19)
N3 C31 1.140(2)
C31 C32 1.459(2)
B1 F14 1.381(2)
B1 F13 1.384(2)
B1 F12 1.400(2)
B1 F11 1.404(2)
B2A F21 1.30(2)
B2A F24A 1.37(2)
B2A F23A 1.38(2)
B2A F22 1.465(19)
B2B F22 1.34(2)
B2B F24B 1.36(3)
B2B F23B 1.432(19)
B2B F21 1.44(2)

loop_
_geom_hbond_atom_site_label_D
_geom_hbond_atom_site_label_H
_geom_hbond_atom_site_label_A
_geom_hbond_distance_DH
_geom_hbond_distance_HA
_geom_hbond_distance_DA
_geom_hbond_angle_DHA
_geom_hbond_site_symmetry_A
O111 H111 O222 0.75(2) 2.09(2) 2.7966(17) 158(2) .
O111 H111 F12 0.75(2) 2.64(2) 3.0032(17) 112.2(19) 2_655
O112 H112 O222 0.79(3) 2.55(3) 3.2064(18) 141(2) 4_565
O112 H112 F11 0.79(3) 2.24(3) 2.9034(16) 141(3) 3_655
O121 H121 F12 0.92(3) 1.94(3) 2.8205(17) 159(2) 2_655
O122 H122 F23A 0.77(2) 1.94(2) 2.709(5) 176(2) .
O122 H122 F23B 0.77(2) 1.91(2) 2.648(4) 163(2) .
O211 H211 O122 0.78(3) 1.90(3) 2.6738(18) 169(3) 3_565
O212 H212 F22 0.75(2) 2.07(2) 2.7908(18) 162(2) 3_565
O221 H221 O111 0.77(3) 1.94(3) 2.6914(17) 166(3) 1_545
O222 H222 O221 0.79(2) 1.92(2) 2.6932(17) 169(2) 2_655
